data_7705233
loop_
_publ_author_name
'Sha, Fanrui'
'Shimizu, Emily A.'
'Slocumb, Hannah S.'
'Towell, Sydney E.'
'Zhen, Yi'
'Porter, Hanna Z.'
'Takase, Michael K.'
'Johnson, Adam R.'

_publ_section_title
;
 Catalytic intramolecular hydroamination of aminoallenes using titanium
 and tantalum complexes of sterically encumbered chiral sulfonamides.
;
_journal_issue 35
_journal_name_full 'Dalton transactions (Cambridge, England : 2003)'
_journal_page_first 12418
_journal_page_last 12431
_journal_paper_doi 10.1039/d0dt02557g
_journal_volume 49
_journal_year 2020
_chemical_absolute_configuration ad
_chemical_formula_sum 'C35 H39 F6 N4 O3 S Ta'
_chemical_formula_weight 890.71
_space_group_crystal_system orthorhombic
_space_group_IT_number 19
_space_group_name_Hall 'P 2ac 2ab'
_space_group_name_H-M_alt 'P 21 21 21'
_atom_sites_solution_hydrogens geom
_atom_sites_solution_primary direct
_atom_sites_solution_secondary difmap
_audit_creation_method SHELXL-2018/3
_audit_update_record
;
2019-12-06 deposited with the CCDC.	2020-08-21 downloaded from the CCDC.
;
_cell_angle_alpha 90
_cell_angle_beta 90
_cell_angle_gamma 90
_cell_formula_units_Z 4
_cell_length_a 8.8756(13)
_cell_length_b 11.4888(11)
_cell_length_c 34.989(5)
_cell_measurement_reflns_used 9749
_cell_measurement_temperature 100(2)
_cell_measurement_theta_max 74.44
_cell_measurement_theta_min 4.60
_cell_volume 3567.8(8)
_computing_cell_refinement 'SAINT v8.38A (Bruker-AXS, 2013)'
_computing_data_collection 'APEX3 v2017.3-0 (Bruker-AXS, 2017)'
_computing_data_reduction 'SAINT v8.38A (Bruker-AXS, 2013)'
_computing_molecular_graphics 'Bruker SHELXTL'
_computing_publication_material 'Bruker SHELXTL'
_computing_structure_refinement 'SHELXL-2018/3 (Sheldrick, 2018)'
_computing_structure_solution 'SHELXS-2013/1 (Sheldrick, 2013)'
_diffrn_ambient_temperature 100(2)
_diffrn_detector_area_resol_mean 7.69
_diffrn_measured_fraction_theta_full 0.997
_diffrn_measured_fraction_theta_max 0.994
_diffrn_measurement_device_type 'Bruker D8 VENTURE Kappa Duo PHOTON II CPAD'
_diffrn_measurement_method '\f and \w scans'
_diffrn_radiation_type CuK\a
_diffrn_radiation_wavelength 1.54178
_diffrn_reflns_av_R_equivalents 0.0459
_diffrn_reflns_av_unetI/netI 0.0317
_diffrn_reflns_Laue_measured_fraction_full 0.997
_diffrn_reflns_Laue_measured_fraction_max 0.994
_diffrn_reflns_limit_h_max 10
_diffrn_reflns_limit_h_min -11
_diffrn_reflns_limit_k_max 13
_diffrn_reflns_limit_k_min -14
_diffrn_reflns_limit_l_max 43
_diffrn_reflns_limit_l_min -42
_diffrn_reflns_number 41686
_diffrn_reflns_point_group_measured_fraction_full 0.984
_diffrn_reflns_point_group_measured_fraction_max 0.977
_diffrn_reflns_theta_full 67.679
_diffrn_reflns_theta_max 74.559
_diffrn_reflns_theta_min 2.526
_diffrn_source 'I\mS HB micro-focus sealed tube'
_exptl_absorpt_coefficient_mu 6.865
_exptl_absorpt_correction_T_max 0.7538
_exptl_absorpt_correction_T_min 0.4480
_exptl_absorpt_correction_type multi-scan
_exptl_absorpt_process_details 'SADABS-2016/2 (Sheldrick, 2014)'
_exptl_crystal_colour colourless
_exptl_crystal_density_diffrn 1.658
_exptl_crystal_density_method 'not measured'
_exptl_crystal_description Block
_exptl_crystal_F_000 1776
_exptl_crystal_size_max 0.350
_exptl_crystal_size_mid 0.250
_exptl_crystal_size_min 0.150
_refine_diff_density_max 0.494
_refine_diff_density_min -1.376
_refine_diff_density_rms 0.078
_refine_ls_abs_structure_details
; 
 Flack x determined using 2982 quotients [(I+)-(I-)]/[(I+)+(I-)] 
 (Parsons, Flack and Wagner, Acta Cryst. B69 (2013) 249-259). 
;
_refine_ls_abs_structure_Flack 0.084(4)
_refine_ls_extinction_method none
_refine_ls_goodness_of_fit_ref 1.082
_refine_ls_hydrogen_treatment constr
_refine_ls_matrix_type full
_refine_ls_number_parameters 457
_refine_ls_number_reflns 7123
_refine_ls_number_restraints 0
_refine_ls_restrained_S_all 1.082
_refine_ls_R_factor_all 0.0205
_refine_ls_R_factor_gt 0.0205
_refine_ls_shift/su_max 0.003
_refine_ls_shift/su_mean 0.000
_refine_ls_structure_factor_coef Fsqd
_refine_ls_weighting_details 'w=1/[\s^2^(Fo^2^)+(0.0112P)^2^+3.9293P] where P=(Fo^2^+2Fc^2^)/3'
_refine_ls_weighting_scheme calc
_refine_ls_wR_factor_gt 0.0506
_refine_ls_wR_factor_ref 0.0506
_reflns_Friedel_coverage 0.735
_reflns_Friedel_fraction_full 0.967
_reflns_Friedel_fraction_max 0.954
_reflns_number_gt 7105
_reflns_number_total 7123
_reflns_threshold_expression 'I > 2\s(I)'
_cod_data_source_file d0dt02557g2.cif
_cod_data_source_block V19229
_cod_depositor_comments 'Adding full bibliography for 7705232--7705236.cif.'
_cod_database_code 7705233
_shelx_shelxl_version_number 2018/3
_shelx_space_group_comment
; 
The symmetry employed for this shelxl refinement is uniquely defined 
by the following loop, which should always be used as a source of 
symmetry information in preference to the above space-group names. 
They are only intended as comments. 
;
_shelx_estimated_absorpt_t_min 0.197
_shelx_estimated_absorpt_t_max 0.426

loop_
_space_group_symop_operation_xyz
'x, y, z'
'-x+1/2, -y, z+1/2'
'-x, y+1/2, -z+1/2'
'x+1/2, -y+1/2, -z'

loop_
_atom_site_label
_atom_site_type_symbol
_atom_site_fract_x
_atom_site_fract_y
_atom_site_fract_z
_atom_site_U_iso_or_equiv
_atom_site_adp_type
_atom_site_occupancy
_atom_site_site_symmetry_order
_atom_site_calc_flag
_atom_site_refinement_flags_posn
_atom_site_refinement_flags_adp
_atom_site_refinement_flags_occupancy
_atom_site_disorder_assembly
_atom_site_disorder_group
Ta1 Ta 0.51281(2) 0.19891(2) 0.40495(2) 0.01114(6) Uani 1 1 d . . . . .
O1 O 0.3956(3) 0.2826(2) 0.36674(7) 0.0127(5) Uani 1 1 d . . . . .
C1 C 0.4405(4) 0.3888(3) 0.34922(10) 0.0109(7) Uani 1 1 d . . . . .
C11 C 0.4191(4) 0.4888(3) 0.37804(10) 0.0131(7) Uani 1 1 d . . . . .
C12 C 0.5099(5) 0.5873(3) 0.37852(10) 0.0183(7) Uani 1 1 d . . . . .
H12 H 0.589391 0.594970 0.360499 0.022 Uiso 1 1 calc R U . . .
C13 C 0.4848(5) 0.6753(3) 0.40542(12) 0.0261(9) Uani 1 1 d . . . . .
H13 H 0.547629 0.742242 0.405636 0.031 Uiso 1 1 calc R U . . .
C14 C 0.3689(6) 0.6654(4) 0.43178(13) 0.0282(11) Uani 1 1 d . . . . .
H14 H 0.352716 0.724793 0.450205 0.034 Uiso 1 1 calc R U . . .
C15 C 0.2772(5) 0.5685(4) 0.43102(12) 0.0235(10) Uani 1 1 d . . . . .
H15 H 0.197638 0.561616 0.449042 0.028 Uiso 1 1 calc R U . . .
C16 C 0.2995(4) 0.4806(3) 0.40422(12) 0.0169(7) Uani 1 1 d . . . . .
H16 H 0.234053 0.415258 0.403630 0.020 Uiso 1 1 calc R U . . .
C21 C 0.3406(4) 0.4126(3) 0.31449(10) 0.0120(7) Uani 1 1 d . . . . .
C22 C 0.3560(5) 0.5156(4) 0.29350(11) 0.0166(8) Uani 1 1 d . . . . .
H22 H 0.430094 0.571059 0.300718 0.020 Uiso 1 1 calc R U . . .
C23 C 0.2641(5) 0.5373(4) 0.26226(12) 0.0200(9) Uani 1 1 d . . . . .
H23 H 0.277015 0.606703 0.247882 0.024 Uiso 1 1 calc R U . . .
C24 C 0.1535(5) 0.4581(4) 0.25191(12) 0.0215(9) Uani 1 1 d . . . . .
H24 H 0.090521 0.473160 0.230522 0.026 Uiso 1 1 calc R U . . .
C25 C 0.1354(5) 0.3564(4) 0.27308(12) 0.0202(9) Uani 1 1 d . . . . .
H25 H 0.059334 0.302154 0.266186 0.024 Uiso 1 1 calc R U . . .
C26 C 0.2283(4) 0.3339(3) 0.30434(11) 0.0153(8) Uani 1 1 d . . . . .
H26 H 0.214942 0.264602 0.318769 0.018 Uiso 1 1 calc R U . . .
C2 C 0.6091(4) 0.3700(3) 0.33926(10) 0.0111(7) Uani 1 1 d . . . . .
H2 H 0.658534 0.446862 0.334585 0.013 Uiso 1 1 calc R U . . .
N1 N 0.6679(3) 0.3184(3) 0.37539(8) 0.0109(6) Uani 1 1 d . . . . .
S1 S 0.84482(10) 0.32635(8) 0.38313(2) 0.01226(18) Uani 1 1 d . . . . .
O2 O 0.9344(3) 0.2889(3) 0.35105(8) 0.0180(5) Uani 1 1 d . . . . .
O3 O 0.8740(3) 0.2744(2) 0.41987(8) 0.0176(6) Uani 1 1 d . . . . .
C41 C 0.8872(4) 0.4776(4) 0.38862(11) 0.0142(8) Uani 1 1 d . . . . .
C42 C 0.9402(4) 0.5429(3) 0.35798(11) 0.0149(8) Uani 1 1 d . . . . .
H42 H 0.956471 0.507615 0.333774 0.018 Uiso 1 1 calc R U . . .
C43 C 0.9690(5) 0.6607(3) 0.36335(11) 0.0182(8) Uani 1 1 d . . . . .
C47 C 1.0303(6) 0.7331(4) 0.33125(13) 0.0270(10) Uani 1 1 d . . . . .
F1 F 0.9920(4) 0.6917(2) 0.29715(7) 0.0398(6) Uani 1 1 d . . . . .
F2 F 1.1818(4) 0.7365(3) 0.33186(10) 0.0421(8) Uani 1 1 d . . . . .
F3 F 0.9844(5) 0.8436(2) 0.33344(8) 0.0475(9) Uani 1 1 d . . . . .
C44 C 0.9502(4) 0.7128(4) 0.39897(11) 0.0190(8) Uani 1 1 d . . . . .
H44 H 0.969920 0.793367 0.402353 0.023 Uiso 1 1 calc R U . . .
C45 C 0.9023(5) 0.6452(4) 0.42932(12) 0.0183(8) Uani 1 1 d . . . . .
C48 C 0.8888(5) 0.6966(4) 0.46848(11) 0.0226(8) Uani 1 1 d . . . . .
F4 F 0.9515(4) 0.8018(3) 0.47121(8) 0.0412(7) Uani 1 1 d . . . . .
F5 F 0.9560(4) 0.6311(2) 0.49490(7) 0.0371(8) Uani 1 1 d . . . . .
F6 F 0.7462(3) 0.7098(4) 0.47935(9) 0.0535(10) Uani 1 1 d . . . . .
C46 C 0.8695(5) 0.5276(4) 0.42450(11) 0.0170(8) Uani 1 1 d . . . . .
H46 H 0.835527 0.482157 0.445468 0.020 Uiso 1 1 calc R U . . .
C3 C 0.6330(4) 0.2900(4) 0.30440(10) 0.0143(7) Uani 1 1 d . . . . .
H3A H 0.731823 0.250776 0.307020 0.017 Uiso 1 1 calc R U . . .
H3B H 0.554299 0.228927 0.304580 0.017 Uiso 1 1 calc R U . . .
C31 C 0.6283(5) 0.3523(4) 0.26614(11) 0.0169(8) Uani 1 1 d . . . . .
C32 C 0.7264(5) 0.4446(4) 0.25887(13) 0.0229(9) Uani 1 1 d . . . . .
H32 H 0.797029 0.467781 0.277805 0.027 Uiso 1 1 calc R U . . .
C33 C 0.7214(6) 0.5030(5) 0.22408(13) 0.0294(10) Uani 1 1 d . . . . .
H33 H 0.787489 0.566509 0.219501 0.035 Uiso 1 1 calc R U . . .
C34 C 0.6200(6) 0.4687(5) 0.19597(13) 0.0314(11) Uani 1 1 d . . . . .
H34 H 0.615942 0.508896 0.172266 0.038 Uiso 1 1 calc R U . . .
C35 C 0.5251(6) 0.3755(4) 0.20281(11) 0.0285(10) Uani 1 1 d . . . . .
H35 H 0.456725 0.350853 0.183557 0.034 Uiso 1 1 calc R U . . .
C36 C 0.5293(5) 0.3179(4) 0.23752(10) 0.0214(8) Uani 1 1 d . . . . .
H36 H 0.463509 0.254018 0.241855 0.026 Uiso 1 1 calc R U . . .
N2 N 0.3398(4) 0.0891(3) 0.40939(12) 0.0198(7) Uani 1 1 d . . . . .
C51 C 0.1849(5) 0.1291(5) 0.4061(3) 0.0547(19) Uani 1 1 d . . . . .
H51A H 0.139708 0.096846 0.382812 0.082 Uiso 1 1 calc R U . . .
H51B H 0.183276 0.214339 0.404754 0.082 Uiso 1 1 calc R U . . .
H51C H 0.127258 0.103219 0.428393 0.082 Uiso 1 1 calc R U . . .
C52 C 0.3409(5) -0.0363(4) 0.41398(14) 0.0258(10) Uani 1 1 d . . . . .
H52A H 0.283953 -0.057370 0.436958 0.039 Uiso 1 1 calc R U . . .
H52B H 0.445026 -0.063499 0.416502 0.039 Uiso 1 1 calc R U . . .
H52C H 0.294321 -0.072712 0.391575 0.039 Uiso 1 1 calc R U . . .
N3 N 0.5082(4) 0.2633(3) 0.45676(8) 0.0180(7) Uani 1 1 d . . . . .
C53 C 0.5552(5) 0.3809(4) 0.46698(11) 0.0187(9) Uani 1 1 d . . . . .
H53A H 0.471606 0.421297 0.479604 0.028 Uiso 1 1 calc R U . . .
H53B H 0.583883 0.423410 0.443823 0.028 Uiso 1 1 calc R U . . .
H53C H 0.641501 0.376984 0.484393 0.028 Uiso 1 1 calc R U . . .
C54 C 0.4502(6) 0.2028(5) 0.49060(11) 0.0315(10) Uani 1 1 d . . . . .
H54A H 0.524230 0.208012 0.511315 0.047 Uiso 1 1 calc R U . . .
H54B H 0.432059 0.120851 0.484367 0.047 Uiso 1 1 calc R U . . .
H54C H 0.355649 0.239195 0.498729 0.047 Uiso 1 1 calc R U . . .
N4 N 0.6633(4) 0.0739(3) 0.40365(12) 0.0179(7) Uani 1 1 d . . . . .
C55 C 0.7337(6) 0.0244(4) 0.43741(14) 0.0283(11) Uani 1 1 d . . . . .
H55A H 0.715596 -0.059728 0.438025 0.042 Uiso 1 1 calc R U . . .
H55B H 0.690666 0.060326 0.460342 0.042 Uiso 1 1 calc R U . . .
H55C H 0.842414 0.039199 0.436633 0.042 Uiso 1 1 calc R U . . .
C56 C 0.7267(6) 0.0275(4) 0.36858(14) 0.0247(10) Uani 1 1 d . . . . .
H56A H 0.834250 0.046353 0.367362 0.037 Uiso 1 1 calc R U . . .
H56B H 0.674881 0.062025 0.346598 0.037 Uiso 1 1 calc R U . . .
H56C H 0.713688 -0.057198 0.368105 0.037 Uiso 1 1 calc R U . . .

loop_
_atom_site_aniso_label
_atom_site_aniso_U_11
_atom_site_aniso_U_22
_atom_site_aniso_U_33
_atom_site_aniso_U_23
_atom_site_aniso_U_13
_atom_site_aniso_U_12
Ta1 0.01064(8) 0.01197(8) 0.01082(8) 0.00303(6) 0.00062(6) 0.00166(6)
O1 0.0140(13) 0.0096(13) 0.0145(12) 0.0024(10) 0.0004(9) -0.0016(10)
C1 0.0143(18) 0.0098(17) 0.0086(16) 0.0020(14) -0.0008(13) 0.0006(14)
C11 0.0131(18) 0.0163(19) 0.0098(16) 0.0000(14) -0.0033(13) 0.0067(14)
C12 0.020(2) 0.0149(16) 0.0198(17) -0.0026(14) -0.0025(17) 0.0007(17)
C13 0.033(2) 0.0157(17) 0.029(2) -0.0094(16) -0.011(2) 0.0065(16)
C14 0.035(3) 0.031(3) 0.019(2) -0.0137(18) -0.0093(19) 0.016(2)
C15 0.024(2) 0.033(3) 0.0142(19) -0.0059(18) -0.0003(16) 0.0163(19)
C16 0.0170(18) 0.0201(19) 0.0137(17) 0.0004(17) 0.0012(17) 0.0059(14)
C21 0.0119(18) 0.0160(18) 0.0082(16) -0.0015(14) 0.0009(13) 0.0046(14)
C22 0.020(2) 0.018(2) 0.0121(18) -0.0010(15) -0.0029(15) 0.0023(16)
C23 0.024(2) 0.022(2) 0.0139(19) 0.0045(16) -0.0007(16) 0.0046(17)
C24 0.021(2) 0.028(2) 0.016(2) -0.0004(17) -0.0055(16) 0.0055(17)
C25 0.019(2) 0.024(2) 0.0174(19) -0.0044(16) -0.0024(16) -0.0031(17)
C26 0.0155(19) 0.0171(19) 0.0132(18) -0.0001(14) -0.0001(14) -0.0005(14)
C2 0.0114(18) 0.0152(19) 0.0066(16) 0.0002(14) -0.0003(13) 0.0005(14)
N1 0.0105(14) 0.0131(16) 0.0091(14) 0.0012(12) -0.0013(11) 0.0000(12)
S1 0.0105(4) 0.0157(5) 0.0105(4) 0.0014(3) -0.0003(3) 0.0006(3)
O2 0.0155(13) 0.0202(14) 0.0183(13) 0.0001(12) 0.0034(10) 0.0026(11)
O3 0.0167(14) 0.0213(15) 0.0147(12) 0.0061(11) -0.0045(10) 0.0003(11)
C41 0.0097(18) 0.018(2) 0.0146(18) 0.0014(15) -0.0004(14) -0.0019(15)
C42 0.0146(18) 0.021(2) 0.0090(16) -0.0011(15) -0.0006(13) 0.0006(14)
C43 0.018(2) 0.0184(18) 0.0184(18) 0.0036(14) 0.0013(16) 0.0020(15)
C47 0.036(3) 0.021(2) 0.024(2) 0.0038(16) 0.007(2) 0.0048(18)
F1 0.0643(19) 0.0380(14) 0.0171(11) 0.0086(10) 0.0053(12) 0.001(2)
F2 0.0366(18) 0.0410(18) 0.0486(19) 0.0073(15) 0.0172(15) -0.0094(13)
F3 0.079(3) 0.0227(13) 0.0408(16) 0.0115(12) 0.0252(19) 0.0181(17)
C44 0.0182(17) 0.0190(18) 0.0199(18) -0.0006(16) -0.0016(14) 0.0033(15)
C45 0.015(2) 0.025(2) 0.0143(19) -0.0036(16) -0.0010(15) -0.0003(16)
C48 0.027(2) 0.023(2) 0.0174(19) -0.0034(18) -0.0016(15) 0.003(2)
F4 0.071(2) 0.0288(14) 0.0240(13) -0.0071(12) -0.0061(13) -0.0066(16)
F5 0.066(2) 0.0325(14) 0.0131(11) -0.0013(10) -0.0057(12) 0.0119(14)
F6 0.0261(15) 0.097(3) 0.0374(16) -0.0374(19) 0.0063(12) 0.0014(19)
C46 0.015(2) 0.025(2) 0.0110(17) 0.0016(16) -0.0009(15) -0.0021(16)
C3 0.0145(17) 0.0159(18) 0.0126(17) -0.0008(15) -0.0002(13) 0.0010(16)
C31 0.017(2) 0.022(2) 0.0114(18) -0.0014(15) 0.0010(15) 0.0094(16)
C32 0.023(2) 0.030(2) 0.0161(19) 0.0039(17) 0.0011(17) 0.0021(18)
C33 0.031(3) 0.034(3) 0.023(2) 0.010(2) 0.0092(18) 0.007(2)
C34 0.038(3) 0.044(3) 0.012(2) 0.0073(19) 0.0046(18) 0.017(2)
C35 0.032(3) 0.041(3) 0.0122(17) -0.0049(17) -0.0044(18) 0.016(2)
C36 0.025(2) 0.026(2) 0.0131(16) -0.0067(15) -0.0009(15) 0.0100(18)
N2 0.0153(16) 0.0153(16) 0.029(2) 0.0062(17) -0.0004(15) -0.0002(12)
C51 0.013(2) 0.036(3) 0.115(6) 0.040(4) 0.002(3) 0.0029(19)
C52 0.025(2) 0.018(2) 0.035(3) 0.0073(18) 0.0000(18) -0.0056(17)
N3 0.0209(18) 0.0219(15) 0.0111(13) 0.0059(12) 0.0029(14) 0.0012(15)
C53 0.021(2) 0.023(2) 0.0123(18) -0.0037(15) -0.0019(14) 0.0007(16)
C54 0.046(3) 0.035(2) 0.0136(19) 0.0044(19) 0.0114(17) -0.006(2)
N4 0.0159(15) 0.0162(16) 0.0216(17) 0.0039(17) -0.0016(15) 0.0009(12)
C55 0.031(3) 0.023(2) 0.030(2) 0.010(2) -0.005(2) 0.010(2)
C56 0.023(2) 0.018(2) 0.033(2) -0.0052(18) 0.0010(19) 0.0070(18)

loop_
_atom_type_symbol
_atom_type_description
_atom_type_scat_dispersion_real
_atom_type_scat_dispersion_imag
_atom_type_scat_source
C C 0.0181 0.0091 'International Tables Vol C Tables 4.2.6.8 and 6.1.1.4'
H H 0.0000 0.0000 'International Tables Vol C Tables 4.2.6.8 and 6.1.1.4'
N N 0.0311 0.0180 'International Tables Vol C Tables 4.2.6.8 and 6.1.1.4'
O O 0.0492 0.0322 'International Tables Vol C Tables 4.2.6.8 and 6.1.1.4'
F F 0.0727 0.0534 'International Tables Vol C Tables 4.2.6.8 and 6.1.1.4'
Ta Ta -5.7959 5.2718 'International Tables Vol C Tables 4.2.6.8 and 6.1.1.4'
S S 0.3331 0.5567 'International Tables Vol C Tables 4.2.6.8 and 6.1.1.4'

loop_
_geom_angle_atom_site_label_1
_geom_angle_atom_site_label_2
_geom_angle_atom_site_label_3
_geom_angle
_geom_angle_site_symmetry_1
_geom_angle_site_symmetry_3
_geom_angle_publ_flag
O1 Ta1 N3 115.97(12) . . ?
O1 Ta1 N4 135.16(15) . . ?
N3 Ta1 N4 108.18(16) . . ?
O1 Ta1 N2 87.39(13) . . ?
N3 Ta1 N2 98.68(16) . . ?
N4 Ta1 N2 93.60(13) . . ?
O1 Ta1 N1 72.76(11) . . ?
N3 Ta1 N1 102.27(13) . . ?
N4 Ta1 N1 91.15(13) . . ?
N2 Ta1 N1 155.86(14) . . ?
C1 O1 Ta1 124.7(2) . . ?
O1 C1 C21 109.5(3) . . ?
O1 C1 C11 108.8(3) . . ?
C21 C1 C11 108.4(3) . . ?
O1 C1 C2 104.3(3) . . ?
C21 C1 C2 113.9(3) . . ?
C11 C1 C2 111.7(3) . . ?
C12 C11 C16 119.0(4) . . ?
C12 C11 C1 123.0(3) . . ?
C16 C11 C1 118.0(4) . . ?
C11 C12 C13 120.3(4) . . ?
C11 C12 H12 119.9 . . ?
C13 C12 H12 119.9 . . ?
C14 C13 C12 120.4(4) . . ?
C14 C13 H13 119.8 . . ?
C12 C13 H13 119.8 . . ?
C15 C14 C13 119.4(4) . . ?
C15 C14 H14 120.3 . . ?
C13 C14 H14 120.3 . . ?
C14 C15 C16 120.9(4) . . ?
C14 C15 H15 119.5 . . ?
C16 C15 H15 119.5 . . ?
C15 C16 C11 119.9(4) . . ?
C15 C16 H16 120.0 . . ?
C11 C16 H16 120.0 . . ?
C26 C21 C22 119.1(3) . . ?
C26 C21 C1 120.1(3) . . ?
C22 C21 C1 120.8(3) . . ?
C23 C22 C21 120.6(4) . . ?
C23 C22 H22 119.7 . . ?
C21 C22 H22 119.7 . . ?
C24 C23 C22 120.3(4) . . ?
C24 C23 H23 119.8 . . ?
C22 C23 H23 119.8 . . ?
C23 C24 C25 119.6(4) . . ?
C23 C24 H24 120.2 . . ?
C25 C24 H24 120.2 . . ?
C24 C25 C26 120.3(4) . . ?
C24 C25 H25 119.8 . . ?
C26 C25 H25 119.8 . . ?
C21 C26 C25 120.2(4) . . ?
C21 C26 H26 119.9 . . ?
C25 C26 H26 119.9 . . ?
N1 C2 C3 112.7(3) . . ?
N1 C2 C1 101.7(3) . . ?
C3 C2 C1 113.2(3) . . ?
N1 C2 H2 109.7 . . ?
C3 C2 H2 109.7 . . ?
C1 C2 H2 109.7 . . ?
C2 N1 S1 117.7(2) . . ?
C2 N1 Ta1 115.3(2) . . ?
S1 N1 Ta1 124.81(17) . . ?
O3 S1 O2 118.17(17) . . ?
O3 S1 N1 107.73(17) . . ?
O2 S1 N1 113.17(16) . . ?
O3 S1 C41 105.58(18) . . ?
O2 S1 C41 104.94(18) . . ?
N1 S1 C41 106.32(18) . . ?
C46 C41 C42 120.8(4) . . ?
C46 C41 S1 118.4(3) . . ?
C42 C41 S1 120.8(3) . . ?
C43 C42 C41 118.9(4) . . ?
C43 C42 H42 120.6 . . ?
C41 C42 H42 120.6 . . ?
C42 C43 C44 121.1(4) . . ?
C42 C43 C47 120.4(4) . . ?
C44 C43 C47 118.4(4) . . ?
F1 C47 F3 108.3(4) . . ?
F1 C47 F2 106.3(4) . . ?
F3 C47 F2 106.0(4) . . ?
F1 C47 C43 112.4(4) . . ?
F3 C47 C43 111.9(4) . . ?
F2 C47 C43 111.5(4) . . ?
C45 C44 C43 118.9(4) . . ?
C45 C44 H44 120.5 . . ?
C43 C44 H44 120.5 . . ?
C44 C45 C46 121.0(4) . . ?
C44 C45 C48 120.4(4) . . ?
C46 C45 C48 118.5(4) . . ?
F6 C48 F5 107.0(4) . . ?
F6 C48 F4 105.9(4) . . ?
F5 C48 F4 106.0(3) . . ?
F6 C48 C45 112.5(4) . . ?
F5 C48 C45 112.1(4) . . ?
F4 C48 C45 112.9(4) . . ?
C41 C46 C45 119.2(4) . . ?
C41 C46 H46 120.4 . . ?
C45 C46 H46 120.4 . . ?
C31 C3 C2 114.4(3) . . ?
C31 C3 H3A 108.7 . . ?
C2 C3 H3A 108.7 . . ?
C31 C3 H3B 108.7 . . ?
C2 C3 H3B 108.7 . . ?
H3A C3 H3B 107.6 . . ?
C36 C31 C32 118.6(4) . . ?
C36 C31 C3 121.2(4) . . ?
C32 C31 C3 120.1(4) . . ?
C33 C32 C31 120.4(4) . . ?
C33 C32 H32 119.8 . . ?
C31 C32 H32 119.8 . . ?
C34 C33 C32 120.2(5) . . ?
C34 C33 H33 119.9 . . ?
C32 C33 H33 119.9 . . ?
C35 C34 C33 119.4(4) . . ?
C35 C34 H34 120.3 . . ?
C33 C34 H34 120.3 . . ?
C34 C35 C36 120.4(4) . . ?
C34 C35 H35 119.8 . . ?
C36 C35 H35 119.8 . . ?
C35 C36 C31 120.9(4) . . ?
C35 C36 H36 119.5 . . ?
C31 C36 H36 119.5 . . ?
C52 N2 C51 109.2(4) . . ?
C52 N2 Ta1 129.2(3) . . ?
C51 N2 Ta1 121.4(3) . . ?
N2 C51 H51A 109.5 . . ?
N2 C51 H51B 109.5 . . ?
H51A C51 H51B 109.5 . . ?
N2 C51 H51C 109.5 . . ?
H51A C51 H51C 109.5 . . ?
H51B C51 H51C 109.5 . . ?
N2 C52 H52A 109.5 . . ?
N2 C52 H52B 109.5 . . ?
H52A C52 H52B 109.5 . . ?
N2 C52 H52C 109.5 . . ?
H52A C52 H52C 109.5 . . ?
H52B C52 H52C 109.5 . . ?
C53 N3 C54 109.9(3) . . ?
C53 N3 Ta1 124.8(2) . . ?
C54 N3 Ta1 125.2(3) . . ?
N3 C53 H53A 109.5 . . ?
N3 C53 H53B 109.5 . . ?
H53A C53 H53B 109.5 . . ?
N3 C53 H53C 109.5 . . ?
H53A C53 H53C 109.5 . . ?
H53B C53 H53C 109.5 . . ?
N3 C54 H54A 109.5 . . ?
N3 C54 H54B 109.5 . . ?
H54A C54 H54B 109.5 . . ?
N3 C54 H54C 109.5 . . ?
H54A C54 H54C 109.5 . . ?
H54B C54 H54C 109.5 . . ?
C56 N4 C55 112.2(3) . . ?
C56 N4 Ta1 123.5(3) . . ?
C55 N4 Ta1 124.1(3) . . ?
N4 C55 H55A 109.5 . . ?
N4 C55 H55B 109.5 . . ?
H55A C55 H55B 109.5 . . ?
N4 C55 H55C 109.5 . . ?
H55A C55 H55C 109.5 . . ?
H55B C55 H55C 109.5 . . ?
N4 C56 H56A 109.5 . . ?
N4 C56 H56B 109.5 . . ?
H56A C56 H56B 109.5 . . ?
N4 C56 H56C 109.5 . . ?
H56A C56 H56C 109.5 . . ?
H56B C56 H56C 109.5 . . ?

loop_
_geom_bond_atom_site_label_1
_geom_bond_atom_site_label_2
_geom_bond_distance
_geom_bond_site_symmetry_2
_geom_bond_publ_flag
Ta1 O1 1.948(3) . ?
Ta1 N3 1.958(3) . ?
Ta1 N4 1.962(3) . ?
Ta1 N2 1.993(3) . ?
Ta1 N1 2.202(3) . ?
O1 C1 1.423(5) . ?
C1 C21 1.529(5) . ?
C1 C11 1.540(5) . ?
C1 C2 1.552(5) . ?
C11 C12 1.390(6) . ?
C11 C16 1.405(6) . ?
C12 C13 1.399(5) . ?
C12 H12 0.9500 . ?
C13 C14 1.387(7) . ?
C13 H13 0.9500 . ?
C14 C15 1.379(7) . ?
C14 H14 0.9500 . ?
C15 C16 1.392(6) . ?
C15 H15 0.9500 . ?
C16 H16 0.9500 . ?
C21 C26 1.392(6) . ?
C21 C22 1.399(6) . ?
C22 C23 1.387(6) . ?
C22 H22 0.9500 . ?
C23 C24 1.386(7) . ?
C23 H23 0.9500 . ?
C24 C25 1.393(6) . ?
C24 H24 0.9500 . ?
C25 C26 1.394(6) . ?
C25 H25 0.9500 . ?
C26 H26 0.9500 . ?
C2 N1 1.490(5) . ?
C2 C3 1.542(5) . ?
C2 H2 1.0000 . ?
N1 S1 1.597(3) . ?
S1 O3 1.440(3) . ?
S1 O2 1.441(3) . ?
S1 C41 1.789(4) . ?
C41 C46 1.389(6) . ?
C41 C42 1.390(5) . ?
C42 C43 1.390(6) . ?
C42 H42 0.9500 . ?
C43 C44 1.393(6) . ?
C43 C47 1.500(6) . ?
C47 F1 1.329(5) . ?
C47 F3 1.336(5) . ?
C47 F2 1.345(6) . ?
C44 C45 1.382(6) . ?
C44 H44 0.9500 . ?
C45 C46 1.392(6) . ?
C45 C48 1.496(6) . ?
C48 F6 1.330(5) . ?
C48 F5 1.333(5) . ?
C48 F4 1.334(6) . ?
C46 H46 0.9500 . ?
C3 C31 1.519(5) . ?
C3 H3A 0.9900 . ?
C3 H3B 0.9900 . ?
C31 C36 1.390(6) . ?
C31 C32 1.396(6) . ?
C32 C33 1.390(6) . ?
C32 H32 0.9500 . ?
C33 C34 1.390(7) . ?
C33 H33 0.9500 . ?
C34 C35 1.383(8) . ?
C34 H34 0.9500 . ?
C35 C36 1.384(6) . ?
C35 H35 0.9500 . ?
C36 H36 0.9500 . ?
N2 C52 1.449(5) . ?
N2 C51 1.455(6) . ?
C51 H51A 0.9800 . ?
C51 H51B 0.9800 . ?
C51 H51C 0.9800 . ?
C52 H52A 0.9800 . ?
C52 H52B 0.9800 . ?
C52 H52C 0.9800 . ?
N3 C53 1.459(5) . ?
N3 C54 1.466(5) . ?
C53 H53A 0.9800 . ?
C53 H53B 0.9800 . ?
C53 H53C 0.9800 . ?
C54 H54A 0.9800 . ?
C54 H54B 0.9800 . ?
C54 H54C 0.9800 . ?
N4 C56 1.451(6) . ?
N4 C55 1.452(6) . ?
C55 H55A 0.9800 . ?
C55 H55B 0.9800 . ?
C55 H55C 0.9800 . ?
C56 H56A 0.9800 . ?
C56 H56B 0.9800 . ?
C56 H56C 0.9800 . ?

loop_
_geom_torsion_atom_site_label_1
_geom_torsion_atom_site_label_2
_geom_torsion_atom_site_label_3
_geom_torsion_atom_site_label_4
_geom_torsion
_geom_torsion_site_symmetry_1
_geom_torsion_site_symmetry_2
_geom_torsion_site_symmetry_3
_geom_torsion_site_symmetry_4
_geom_torsion_publ_flag
Ta1 O1 C1 C21 166.5(2) . . . . ?
Ta1 O1 C1 C11 -75.1(3) . . . . ?
Ta1 O1 C1 C2 44.2(3) . . . . ?
O1 C1 C11 C12 148.9(3) . . . . ?
C21 C1 C11 C12 -92.1(4) . . . . ?
C2 C1 C11 C12 34.3(5) . . . . ?
O1 C1 C11 C16 -32.9(4) . . . . ?
C21 C1 C11 C16 86.1(4) . . . . ?
C2 C1 C11 C16 -147.5(3) . . . . ?
C16 C11 C12 C13 1.8(6) . . . . ?
C1 C11 C12 C13 180.0(4) . . . . ?
C11 C12 C13 C14 -0.2(6) . . . . ?
C12 C13 C14 C15 -0.7(6) . . . . ?
C13 C14 C15 C16 0.1(7) . . . . ?
C14 C15 C16 C11 1.5(6) . . . . ?
C12 C11 C16 C15 -2.4(6) . . . . ?
C1 C11 C16 C15 179.3(4) . . . . ?
O1 C1 C21 C26 -1.0(5) . . . . ?
C11 C1 C21 C26 -119.6(4) . . . . ?
C2 C1 C21 C26 115.4(4) . . . . ?
O1 C1 C21 C22 176.2(3) . . . . ?
C11 C1 C21 C22 57.6(4) . . . . ?
C2 C1 C21 C22 -67.4(5) . . . . ?
C26 C21 C22 C23 -2.1(6) . . . . ?
C1 C21 C22 C23 -179.3(4) . . . . ?
C21 C22 C23 C24 1.3(6) . . . . ?
C22 C23 C24 C25 -0.1(7) . . . . ?
C23 C24 C25 C26 -0.4(7) . . . . ?
C22 C21 C26 C25 1.6(6) . . . . ?
C1 C21 C26 C25 178.9(4) . . . . ?
C24 C25 C26 C21 -0.4(6) . . . . ?
O1 C1 C2 N1 -46.0(3) . . . . ?
C21 C1 C2 N1 -165.4(3) . . . . ?
C11 C1 C2 N1 71.4(4) . . . . ?
O1 C1 C2 C3 75.1(4) . . . . ?
C21 C1 C2 C3 -44.2(5) . . . . ?
C11 C1 C2 C3 -167.5(3) . . . . ?
C3 C2 N1 S1 79.7(4) . . . . ?
C1 C2 N1 S1 -158.9(3) . . . . ?
C3 C2 N1 Ta1 -84.6(3) . . . . ?
C1 C2 N1 Ta1 36.9(3) . . . . ?
C2 N1 S1 O3 178.3(3) . . . . ?
Ta1 N1 S1 O3 -19.1(3) . . . . ?
C2 N1 S1 O2 -49.2(3) . . . . ?
Ta1 N1 S1 O2 113.4(2) . . . . ?
C2 N1 S1 C41 65.5(3) . . . . ?
Ta1 N1 S1 C41 -131.9(2) . . . . ?
O3 S1 C41 C46 -28.8(4) . . . . ?
O2 S1 C41 C46 -154.4(3) . . . . ?
N1 S1 C41 C46 85.4(3) . . . . ?
O3 S1 C41 C42 149.5(3) . . . . ?
O2 S1 C41 C42 24.0(4) . . . . ?
N1 S1 C41 C42 -96.2(3) . . . . ?
C46 C41 C42 C43 -2.9(6) . . . . ?
S1 C41 C42 C43 178.8(3) . . . . ?
C41 C42 C43 C44 2.1(6) . . . . ?
C41 C42 C43 C47 178.3(4) . . . . ?
C42 C43 C47 F1 27.2(6) . . . . ?
C44 C43 C47 F1 -156.5(4) . . . . ?
C42 C43 C47 F3 149.3(4) . . . . ?
C44 C43 C47 F3 -34.3(6) . . . . ?
C42 C43 C47 F2 -92.0(5) . . . . ?
C44 C43 C47 F2 84.3(5) . . . . ?
C42 C43 C44 C45 0.1(6) . . . . ?
C47 C43 C44 C45 -176.2(4) . . . . ?
C43 C44 C45 C46 -1.6(6) . . . . ?
C43 C44 C45 C48 176.7(4) . . . . ?
C44 C45 C48 F6 108.6(5) . . . . ?
C46 C45 C48 F6 -73.1(6) . . . . ?
C44 C45 C48 F5 -130.8(4) . . . . ?
C46 C45 C48 F5 47.5(5) . . . . ?
C44 C45 C48 F4 -11.2(6) . . . . ?
C46 C45 C48 F4 167.2(4) . . . . ?
C42 C41 C46 C45 1.5(6) . . . . ?
S1 C41 C46 C45 179.9(3) . . . . ?
C44 C45 C46 C41 0.8(6) . . . . ?
C48 C45 C46 C41 -177.5(4) . . . . ?
N1 C2 C3 C31 -159.2(3) . . . . ?
C1 C2 C3 C31 86.1(4) . . . . ?
C2 C3 C31 C36 -124.2(4) . . . . ?
C2 C3 C31 C32 56.9(5) . . . . ?
C36 C31 C32 C33 1.9(6) . . . . ?
C3 C31 C32 C33 -179.2(4) . . . . ?
C31 C32 C33 C34 -1.0(7) . . . . ?
C32 C33 C34 C35 -0.5(7) . . . . ?
C33 C34 C35 C36 1.0(7) . . . . ?
C34 C35 C36 C31 0.0(7) . . . . ?
C32 C31 C36 C35 -1.4(6) . . . . ?
C3 C31 C36 C35 179.7(4) . . . . ?
